data_7050011
loop_
_publ_author_name
'Meyer, Michel'
'Fr\'emond, Laurent'
'Espinosa, Enrique'
'Brand\`es, St\'ephane'
'Yves Vollmer, Guy'
'Guilard, Roger'

_publ_section_title
;
 Synthesis, characterization and X-ray crystal structures of cyclam
 derivatives. 7. Hydrogen-bond induced allosteric effects and
 protonation cooperativity in a macrotricyclic bisdioxocyclam receptor
;
_journal_issue 9
_journal_name_full 'New Journal of Chemistry'
_journal_page_first 1121
_journal_paper_doi 10.1039/b508076b
_journal_volume 29
_journal_year 2005
_chemical_formula_moiety 'C36 H52 N8 O4, 4(H2 O)'
_chemical_formula_sum 'C36 H60 N8 O8'
_chemical_formula_weight 732.92
_chemical_name_systematic
;
?
;
_space_group_IT_number 60
_symmetry_cell_setting orthorhombic
_symmetry_space_group_name_Hall '-P 2n 2ab'
_symmetry_space_group_name_H-M 'P b c n'
_atom_sites_solution_hydrogens geom
_atom_sites_solution_primary direct
_atom_sites_solution_secondary difmap
_audit_creation_method SHELXL-97
_cell_angle_alpha 90.00
_cell_angle_beta 90.00
_cell_angle_gamma 90.00
_cell_formula_units_Z 4
_cell_length_a 12.9970(2)
_cell_length_b 18.4860(2)
_cell_length_c 16.1270(3)
_cell_measurement_reflns_used 10778
_cell_measurement_temperature 110(2)
_cell_measurement_theta_max 30.02
_cell_measurement_theta_min 1.92
_cell_volume 3874.71(10)
_computing_structure_refinement 'SHELXL-97 (Sheldrick, 1997)'
_diffrn_ambient_temperature 110(2)
_diffrn_measured_fraction_theta_full 0.999
_diffrn_measured_fraction_theta_max 0.999
_diffrn_measurement_device '95mm CCD camera on \k-goniostat'
_diffrn_measurement_device_type KappaCCD
_diffrn_measurement_method CCD
_diffrn_orient_matrix_type 'by Nonius Collect from scalepack cell'
_diffrn_radiation_monochromator graphite
_diffrn_radiation_source 'fine-focus sealed tube'
_diffrn_radiation_type MoK\a
_diffrn_radiation_wavelength 0.71070
_diffrn_reflns_av_R_equivalents 0.0630
_diffrn_reflns_av_sigmaI/netI 0.0949
_diffrn_reflns_limit_h_max 18
_diffrn_reflns_limit_h_min 0
_diffrn_reflns_limit_k_max 26
_diffrn_reflns_limit_k_min 0
_diffrn_reflns_limit_l_max 22
_diffrn_reflns_limit_l_min 0
_diffrn_reflns_number 10778
_diffrn_reflns_theta_full 30.02
_diffrn_reflns_theta_max 30.02
_diffrn_reflns_theta_min 1.92
_exptl_absorpt_coefficient_mu 0.090
_exptl_absorpt_correction_type none
_exptl_crystal_colour Colourless
_exptl_crystal_density_diffrn 1.256
_exptl_crystal_density_method 'not measured'
_exptl_crystal_description Prism
_exptl_crystal_F_000 1584
_exptl_crystal_size_max 0.32
_exptl_crystal_size_mid 0.25
_exptl_crystal_size_min 0.20
_refine_diff_density_max 0.210
_refine_diff_density_min -0.245
_refine_diff_density_rms 0.051
_refine_ls_extinction_coef 0.0058(6)
_refine_ls_extinction_expression Fc^*^=kFc[1+0.001xFc^2^\l^3^/sin(2\q)]^-1/4^
_refine_ls_extinction_method SHELXL
_refine_ls_goodness_of_fit_ref 1.004
_refine_ls_hydrogen_treatment mixed
_refine_ls_matrix_type full
_refine_ls_number_parameters 255
_refine_ls_number_reflns 5657
_refine_ls_number_restraints 4
_refine_ls_restrained_S_all 1.004
_refine_ls_R_factor_all 0.1415
_refine_ls_R_factor_gt 0.0532
_refine_ls_shift/su_max 0.003
_refine_ls_shift/su_mean 0.000
_refine_ls_structure_factor_coef Fsqd
_refine_ls_weighting_details 'calc w=1/[\s^2^(Fo^2^)+(0.0511P)^2^+0.7542P] where P=(Fo^2^+2Fc^2^)/3'
_refine_ls_weighting_scheme calc
_refine_ls_wR_factor_gt 0.0992
_refine_ls_wR_factor_ref 0.1288
_reflns_number_gt 3056
_reflns_number_total 5657
_reflns_threshold_expression >2sigma(I)
_cod_data_source_file b508076b.txt
_cod_data_source_block lf110a
_cod_depositor_comments
;
The following automatic conversions were performed:
'_symmetry_cell_setting' value 'Orthorhombic' changed to 'orthorhombic'
according to '/home/saulius/struct/CIF-dictionaries/cif_core.dic'
dictionary named 'cif_core.dic' version 2.4.1 from
2010-06-29.

'_exptl_absorpt_correction_type' value 'None' changed to
'none' according to '/home/saulius/struct/CIF-dictionaries/cif_core.dic'
dictionary named 'cif_core.dic' version 2.4.1 from 2010-06-29.

Automatic conversion script
Id: cif_fix_enum 1527 2010-12-29 10:47:43Z saulius 
;
_cod_database_code 7050011

loop_
_symmetry_equiv_pos_as_xyz
'x, y, z'
'-x+1/2, -y+1/2, z+1/2'
'x+1/2, -y+1/2, -z'
'-x, y, -z+1/2'
'-x, -y, -z'
'x-1/2, y-1/2, -z-1/2'
'-x-1/2, y-1/2, z'
'x, -y, z-1/2'

loop_
_atom_site_label
_atom_site_type_symbol
_atom_site_fract_x
_atom_site_fract_y
_atom_site_fract_z
_atom_site_U_iso_or_equiv
_atom_site_adp_type
_atom_site_occupancy
_atom_site_symmetry_multiplicity
_atom_site_calc_flag
_atom_site_refinement_flags
_atom_site_disorder_assembly
_atom_site_disorder_group
N1 N 0.75620(12) 0.20335(8) 0.70815(9) 0.0308(4) Uani 1 1 d . . .
HN1 H 0.7256(15) 0.1620(11) 0.7142(11) 0.037 Uiso 1 1 d . . .
N2 N 0.73233(10) 0.05104(7) 0.69555(8) 0.0233(3) Uani 1 1 d . . .
N3 N 0.74517(10) 0.08548(7) 0.87687(8) 0.0242(3) Uani 1 1 d . . .
HN3 H 0.7088(14) 0.1231(9) 0.8618(10) 0.029 Uiso 1 1 d . . .
N4 N 0.67836(10) 0.22988(7) 0.87937(8) 0.0255(3) Uani 1 1 d . . .
C1 C 0.85236(14) 0.19804(10) 0.67886(10) 0.0334(4) Uani 1 1 d . . .
O1 O 0.90845(10) 0.25120(8) 0.66880(8) 0.0512(4) Uani 1 1 d . . .
C2 C 0.88969(13) 0.12285(10) 0.65896(11) 0.0359(4) Uani 1 1 d . . .
H2A H 0.9236 0.1038 0.7079 0.043 Uiso 1 1 calc R . .
H2B H 0.9414 0.1267 0.6158 0.043 Uiso 1 1 calc R . .
C3 C 0.80985(12) 0.06752(9) 0.63089(10) 0.0290(4) Uani 1 1 d . . .
H3A H 0.7749 0.0858 0.5821 0.035 Uiso 1 1 calc R . .
H3B H 0.8447 0.0231 0.6154 0.035 Uiso 1 1 calc R . .
C4 C 0.77577(13) 0.00289(9) 0.75930(10) 0.0282(4) Uani 1 1 d . . .
H4A H 0.8490 0.0120 0.7641 0.034 Uiso 1 1 calc R . .
H4B H 0.7667 -0.0470 0.7421 0.034 Uiso 1 1 calc R . .
C5 C 0.72553(13) 0.01363(8) 0.84355(9) 0.0249(4) Uani 1 1 d . . .
H5A H 0.6519 0.0065 0.8384 0.030 Uiso 1 1 calc R . .
H5B H 0.7517 -0.0224 0.8819 0.030 Uiso 1 1 calc R . .
C6 C 0.82049(12) 0.10161(9) 0.92958(10) 0.0260(4) Uani 1 1 d . . .
O6 O 0.87967(10) 0.05547(7) 0.95874(8) 0.0403(3) Uani 1 1 d . . .
C7 C 0.83337(13) 0.18044(9) 0.95202(10) 0.0297(4) Uani 1 1 d . . .
H7A H 0.8769 0.2030 0.9106 0.036 Uiso 1 1 calc R . .
H7B H 0.8693 0.1832 1.0047 0.036 Uiso 1 1 calc R . .
C8 C 0.73457(13) 0.22417(9) 0.95885(10) 0.0281(4) Uani 1 1 d . . .
H8A H 0.6901 0.2017 0.9997 0.034 Uiso 1 1 calc R . .
H8B H 0.7511 0.2724 0.9784 0.034 Uiso 1 1 calc R . .
C9 C 0.72503(14) 0.28592(9) 0.82598(11) 0.0319(4) Uani 1 1 d . . .
H9A H 0.7983 0.2885 0.8372 0.038 Uiso 1 1 calc R . .
H9B H 0.6952 0.3326 0.8395 0.038 Uiso 1 1 calc R . .
C10 C 0.70850(15) 0.27047(9) 0.73441(11) 0.0346(4) Uani 1 1 d . . .
H10A H 0.6352 0.2681 0.7233 0.042 Uiso 1 1 calc R . .
H10B H 0.7367 0.3100 0.7021 0.042 Uiso 1 1 calc R . .
C11 C 0.63931(12) 0.01798(8) 0.65893(10) 0.0249(4) Uani 1 1 d . . .
H11A H 0.5921 0.0047 0.7029 0.030 Uiso 1 1 calc R . .
H11B H 0.6585 -0.0258 0.6296 0.030 Uiso 1 1 calc R . .
C12 C 0.58588(12) 0.06901(8) 0.59973(9) 0.0222(4) Uani 1 1 d . . .
C13 C 0.59341(12) 0.05831(9) 0.51447(10) 0.0260(4) Uani 1 1 d . . .
H13 H 0.6263 0.0172 0.4943 0.031 Uiso 1 1 calc R . .
C14 C 0.55256(13) 0.10795(9) 0.45938(10) 0.0281(4) Uani 1 1 d . . .
H14 H 0.5586 0.1004 0.4026 0.034 Uiso 1 1 calc R . .
C15 C 0.50279(12) 0.16874(9) 0.48883(10) 0.0261(4) Uani 1 1 d . . .
H15 H 0.4771 0.2025 0.4515 0.031 Uiso 1 1 calc R . .
C16 C 0.49043(12) 0.18026(8) 0.57391(10) 0.0239(4) Uani 1 1 d . . .
C17 C 0.53319(12) 0.12985(8) 0.62775(10) 0.0225(4) Uani 1 1 d . . .
H17 H 0.5264 0.1370 0.6846 0.027 Uiso 1 1 calc R . .
C18 C 0.43239(13) 0.24534(8) 0.60607(11) 0.0285(4) Uani 1 1 d . . .
H18A H 0.4635 0.2612 0.6576 0.034 Uiso 1 1 calc R . .
H18B H 0.4385 0.2845 0.5663 0.034 Uiso 1 1 calc R . .
OW1 O 1.02102(11) -0.06808(7) 0.59189(8) 0.0461(4) Uani 1 1 d D . .
HW11 H 0.9698(12) -0.0710(11) 0.5501(10) 0.055 Uiso 1 1 d D . .
HW12 H 1.0595(14) -0.0260(8) 0.5789(12) 0.055 Uiso 1 1 d D . .
OW2 O 0.5000 -0.12841(9) 0.7500 0.0397(5) Uani 1 2 d SD . .
HW21 H 0.4590(13) -0.1622(8) 0.7799(10) 0.048 Uiso 1 1 d D . .
OW3 O 0.5000 0.37003(9) 0.7500 0.0498(5) Uani 1 2 d SD . .
HW31 H 0.5004(16) 0.4004(9) 0.7027(9) 0.060 Uiso 1 1 d D . .

loop_
_atom_site_aniso_label
_atom_site_aniso_U_11
_atom_site_aniso_U_22
_atom_site_aniso_U_33
_atom_site_aniso_U_23
_atom_site_aniso_U_13
_atom_site_aniso_U_12
N1 0.0345(9) 0.0264(8) 0.0314(8) 0.0037(6) 0.0006(7) -0.0087(7)
N2 0.0232(7) 0.0266(7) 0.0199(7) 0.0031(5) -0.0005(6) 0.0025(6)
N3 0.0270(8) 0.0217(7) 0.0240(7) 0.0015(6) -0.0058(6) 0.0017(6)
N4 0.0264(8) 0.0236(7) 0.0264(7) 0.0017(6) -0.0057(6) -0.0034(6)
C1 0.0353(11) 0.0475(11) 0.0174(9) 0.0043(7) -0.0023(8) -0.0167(9)
O1 0.0570(9) 0.0619(9) 0.0346(7) -0.0012(6) 0.0073(6) -0.0366(8)
C2 0.0245(9) 0.0559(12) 0.0271(10) 0.0030(8) 0.0019(7) -0.0046(9)
C3 0.0257(9) 0.0394(10) 0.0221(9) 0.0003(7) 0.0041(7) 0.0026(8)
C4 0.0304(9) 0.0286(9) 0.0254(9) 0.0017(7) -0.0013(7) 0.0077(7)
C5 0.0293(9) 0.0228(8) 0.0225(8) 0.0031(7) -0.0034(7) 0.0005(7)
C6 0.0235(9) 0.0323(9) 0.0221(8) 0.0008(7) 0.0000(7) 0.0019(8)
O6 0.0402(8) 0.0391(7) 0.0417(8) -0.0051(6) -0.0177(6) 0.0135(6)
C7 0.0279(10) 0.0320(9) 0.0291(9) -0.0006(7) -0.0067(7) -0.0042(8)
C8 0.0298(10) 0.0270(9) 0.0276(9) -0.0019(7) -0.0061(7) -0.0021(8)
C9 0.0367(10) 0.0219(8) 0.0371(10) 0.0033(7) -0.0046(8) -0.0078(8)
C10 0.0465(11) 0.0238(9) 0.0335(10) 0.0082(7) -0.0056(8) -0.0063(8)
C11 0.0289(9) 0.0230(8) 0.0229(8) 0.0006(6) 0.0000(7) -0.0001(7)
C12 0.0204(8) 0.0239(8) 0.0223(8) 0.0012(6) -0.0004(7) -0.0054(7)
C13 0.0268(9) 0.0271(9) 0.0241(9) -0.0032(7) 0.0001(7) -0.0010(7)
C14 0.0292(10) 0.0356(10) 0.0195(8) 0.0011(7) -0.0007(7) -0.0037(8)
C15 0.0247(9) 0.0278(9) 0.0259(9) 0.0061(7) -0.0044(7) -0.0054(7)
C16 0.0226(9) 0.0228(8) 0.0264(9) 0.0007(7) -0.0032(7) -0.0056(7)
C17 0.0239(9) 0.0254(8) 0.0180(8) -0.0002(6) -0.0007(6) -0.0044(7)
C18 0.0293(10) 0.0234(8) 0.0328(9) 0.0006(7) -0.0072(7) -0.0012(7)
OW1 0.0572(9) 0.0364(8) 0.0448(9) 0.0127(6) -0.0214(7) -0.0112(7)
OW2 0.0582(13) 0.0332(10) 0.0278(10) 0.000 0.0039(9) 0.000
OW3 0.0861(15) 0.0257(10) 0.0375(12) 0.000 -0.0204(11) 0.000

loop_
_atom_type_symbol
_atom_type_description
_atom_type_scat_dispersion_real
_atom_type_scat_dispersion_imag
_atom_type_scat_source
C C 0.0033 0.0016 'International Tables Vol C Tables 4.2.6.8 and 6.1.1.4'
H H 0.0000 0.0000 'International Tables Vol C Tables 4.2.6.8 and 6.1.1.4'
N N 0.0061 0.0033 'International Tables Vol C Tables 4.2.6.8 and 6.1.1.4'
O O 0.0106 0.0060 'International Tables Vol C Tables 4.2.6.8 and 6.1.1.4'

loop_
_geom_angle_atom_site_label_1
_geom_angle_atom_site_label_2
_geom_angle_atom_site_label_3
_geom_angle
_geom_angle_site_symmetry_1
_geom_angle_site_symmetry_3
_geom_angle_publ_flag
C1 N1 C10 124.37(15) . . ?
C1 N1 HN1 113.7(12) . . ?
C10 N1 HN1 121.7(12) . . ?
C4 N2 C11 110.04(12) . . ?
C4 N2 C3 110.80(12) . . ?
C11 N2 C3 111.10(12) . . ?
C6 N3 C5 124.72(14) . . ?
C6 N3 HN3 113.3(11) . . ?
C5 N3 HN3 121.9(11) . . ?
C9 N4 C8 110.62(13) . . ?
C9 N4 C18 110.79(13) . 4_656 ?
C8 N4 C18 110.80(13) . 4_656 ?
O1 C1 N1 122.61(18) . . ?
O1 C1 C2 121.09(17) . . ?
N1 C1 C2 116.31(15) . . ?
C1 C2 C3 117.55(15) . . ?
C1 C2 H2A 107.9 . . ?
C3 C2 H2A 107.9 . . ?
C1 C2 H2B 107.9 . . ?
C3 C2 H2B 107.9 . . ?
H2A C2 H2B 107.2 . . ?
N2 C3 C2 113.05(13) . . ?
N2 C3 H3A 109.0 . . ?
C2 C3 H3A 109.0 . . ?
N2 C3 H3B 109.0 . . ?
C2 C3 H3B 109.0 . . ?
H3A C3 H3B 107.8 . . ?
N2 C4 C5 112.35(13) . . ?
N2 C4 H4A 109.1 . . ?
C5 C4 H4A 109.1 . . ?
N2 C4 H4B 109.1 . . ?
C5 C4 H4B 109.1 . . ?
H4A C4 H4B 107.9 . . ?
N3 C5 C4 111.95(13) . . ?
N3 C5 H5A 109.2 . . ?
C4 C5 H5A 109.2 . . ?
N3 C5 H5B 109.2 . . ?
C4 C5 H5B 109.2 . . ?
H5A C5 H5B 107.9 . . ?
O6 C6 N3 122.96(16) . . ?
O6 C6 C7 120.23(15) . . ?
N3 C6 C7 116.80(14) . . ?
C6 C7 C8 115.87(14) . . ?
C6 C7 H7A 108.3 . . ?
C8 C7 H7A 108.3 . . ?
C6 C7 H7B 108.3 . . ?
C8 C7 H7B 108.3 . . ?
H7A C7 H7B 107.4 . . ?
N4 C8 C7 113.08(13) . . ?
N4 C8 H8A 109.0 . . ?
C7 C8 H8A 109.0 . . ?
N4 C8 H8B 109.0 . . ?
C7 C8 H8B 109.0 . . ?
H8A C8 H8B 107.8 . . ?
N4 C9 C10 112.12(13) . . ?
N4 C9 H9A 109.2 . . ?
C10 C9 H9A 109.2 . . ?
N4 C9 H9B 109.2 . . ?
C10 C9 H9B 109.2 . . ?
H9A C9 H9B 107.9 . . ?
N1 C10 C9 112.59(14) . . ?
N1 C10 H10A 109.1 . . ?
C9 C10 H10A 109.1 . . ?
N1 C10 H10B 109.1 . . ?
C9 C10 H10B 109.1 . . ?
H10A C10 H10B 107.8 . . ?
N2 C11 C12 111.73(12) . . ?
N2 C11 H11A 109.3 . . ?
C12 C11 H11A 109.3 . . ?
N2 C11 H11B 109.3 . . ?
C12 C11 H11B 109.3 . . ?
H11A C11 H11B 107.9 . . ?
C17 C12 C13 118.02(14) . . ?
C17 C12 C11 121.69(14) . . ?
C13 C12 C11 120.19(14) . . ?
C14 C13 C12 120.86(15) . . ?
C14 C13 H13 119.6 . . ?
C12 C13 H13 119.6 . . ?
C15 C14 C13 119.92(15) . . ?
C15 C14 H14 120.0 . . ?
C13 C14 H14 120.0 . . ?
C14 C15 C16 121.03(15) . . ?
C14 C15 H15 119.5 . . ?
C16 C15 H15 119.5 . . ?
C17 C16 C15 117.72(14) . . ?
C17 C16 C18 121.25(14) . . ?
C15 C16 C18 121.02(14) . . ?
C16 C17 C12 122.38(14) . . ?
C16 C17 H17 118.8 . . ?
C12 C17 H17 118.8 . . ?
N4 C18 C16 112.61(12) 4_656 . ?
N4 C18 H18A 109.1 4_656 . ?
C16 C18 H18A 109.1 . . ?
N4 C18 H18B 109.1 4_656 . ?
C16 C18 H18B 109.1 . . ?
H18A C18 H18B 107.8 . . ?
HW11 OW1 HW12 105.0(17) . . ?

loop_
_geom_bond_atom_site_label_1
_geom_bond_atom_site_label_2
_geom_bond_distance
_geom_bond_site_symmetry_2
_geom_bond_publ_flag
N1 C1 1.340(2) . ?
N1 C10 1.450(2) . ?
N1 HN1 0.87(2) . ?
N2 C4 1.472(2) . ?
N2 C11 1.478(2) . ?
N2 C3 1.482(2) . ?
N3 C6 1.330(2) . ?
N3 C5 1.455(2) . ?
N3 HN3 0.876(18) . ?
N4 C9 1.477(2) . ?
N4 C8 1.479(2) . ?
N4 C18 1.486(2) 4_656 ?
C1 O1 1.234(2) . ?
C1 C2 1.507(3) . ?
C2 C3 1.526(2) . ?
C2 H2A 0.9700 . ?
C2 H2B 0.9700 . ?
C3 H3A 0.9700 . ?
C3 H3B 0.9700 . ?
C4 C5 1.521(2) . ?
C4 H4A 0.9700 . ?
C4 H4B 0.9700 . ?
C5 H5A 0.9700 . ?
C5 H5B 0.9700 . ?
C6 O6 1.2411(19) . ?
C6 C7 1.511(2) . ?
C7 C8 1.521(2) . ?
C7 H7A 0.9700 . ?
C7 H7B 0.9700 . ?
C8 H8A 0.9700 . ?
C8 H8B 0.9700 . ?
C9 C10 1.519(2) . ?
C9 H9A 0.9700 . ?
C9 H9B 0.9700 . ?
C10 H10A 0.9700 . ?
C10 H10B 0.9700 . ?
C11 C12 1.511(2) . ?
C11 H11A 0.9700 . ?
C11 H11B 0.9700 . ?
C12 C17 1.392(2) . ?
C12 C13 1.393(2) . ?
C13 C14 1.383(2) . ?
C13 H13 0.9300 . ?
C14 C15 1.381(2) . ?
C14 H14 0.9300 . ?
C15 C16 1.398(2) . ?
C15 H15 0.9300 . ?
C16 C17 1.390(2) . ?
C16 C18 1.512(2) . ?
C17 H17 0.9300 . ?
C18 N4 1.486(2) 4_656 ?
C18 H18A 0.9700 . ?
C18 H18B 0.9700 . ?
OW1 HW11 0.949(9) . ?
OW1 HW12 0.949(9) . ?
OW2 HW21 0.952(5) . ?
OW3 HW31 0.948(9) . ?

loop_
_geom_hbond_atom_site_label_D
_geom_hbond_atom_site_label_H
_geom_hbond_atom_site_label_A
_geom_hbond_distance_DH
_geom_hbond_distance_HA
_geom_hbond_distance_DA
_geom_hbond_angle_DHA
_geom_hbond_site_symmetry_A
N1 HN1 N2 0.87(2) 2.074(19) 2.8401(19) 146.7(17) .
N3 HN3 N4 0.876(18) 2.032(18) 2.8072(19) 147.0(15) .
OW1 HW11 O6 0.949(9) 1.904(10) 2.8356(17) 166.6(18) 8
OW1 HW12 O6 0.949(9) 1.806(10) 2.7477(18) 171.6(19) 4_756
OW2 HW21 O1 0.952(5) 1.918(7) 2.8431(19) 163.3(17) 6_557
OW3 HW31 OW1 0.948(9) 1.900(11) 2.8081(15) 159.8(18) 7_765

loop_
_geom_torsion_atom_site_label_1
_geom_torsion_atom_site_label_2
_geom_torsion_atom_site_label_3
_geom_torsion_atom_site_label_4
_geom_torsion
_geom_torsion_site_symmetry_1
_geom_torsion_site_symmetry_2
_geom_torsion_site_symmetry_3
_geom_torsion_site_symmetry_4
_geom_torsion_publ_flag
C10 N1 C1 O1 -2.6(3) . . . . ?
C10 N1 C1 C2 176.96(15) . . . . ?
O1 C1 C2 C3 -150.01(16) . . . . ?
N1 C1 C2 C3 30.4(2) . . . . ?
C4 N2 C3 C2 -76.43(17) . . . . ?
C11 N2 C3 C2 160.91(13) . . . . ?
C1 C2 C3 N2 -63.8(2) . . . . ?
C11 N2 C4 C5 -85.34(16) . . . . ?
C3 N2 C4 C5 151.39(14) . . . . ?
C6 N3 C5 C4 -95.37(17) . . . . ?
N2 C4 C5 N3 -64.53(18) . . . . ?
C5 N3 C6 O6 -3.3(3) . . . . ?
C5 N3 C6 C7 175.47(14) . . . . ?
O6 C6 C7 C8 -145.56(16) . . . . ?
N3 C6 C7 C8 35.7(2) . . . . ?
C9 N4 C8 C7 -79.68(17) . . . . ?
C18 N4 C8 C7 157.05(13) 4_656 . . . ?
C6 C7 C8 N4 -63.86(19) . . . . ?
C8 N4 C9 C10 152.08(15) . . . . ?
C18 N4 C9 C10 -84.64(17) 4_656 . . . ?
C1 N1 C10 C9 -90.6(2) . . . . ?
N4 C9 C10 N1 -62.2(2) . . . . ?
C4 N2 C11 C12 173.95(12) . . . . ?
C3 N2 C11 C12 -62.97(16) . . . . ?
N2 C11 C12 C17 -71.11(18) . . . . ?
N2 C11 C12 C13 105.14(16) . . . . ?
C17 C12 C13 C14 2.1(2) . . . . ?
C11 C12 C13 C14 -174.34(15) . . . . ?
C12 C13 C14 C15 -0.6(2) . . . . ?
C13 C14 C15 C16 -1.7(2) . . . . ?
C14 C15 C16 C17 2.3(2) . . . . ?
C14 C15 C16 C18 -177.63(15) . . . . ?
C15 C16 C17 C12 -0.7(2) . . . . ?
C18 C16 C17 C12 179.19(14) . . . . ?
C13 C12 C17 C16 -1.4(2) . . . . ?
C11 C12 C17 C16 174.94(14) . . . . ?
C17 C16 C18 N4 -87.10(18) . . . 4_656 ?
C15 C16 C18 N4 92.83(18) . . . 4_656 ?
